data_4319757
loop_
_publ_author_name
'Guolin Xu'
'Tong Ren'

_publ_contact_author_address
; Department of Chemistry 
  University of Miami 
  PO BOX 249118 
  Coral Gables, FL 33124-0431 
  USA 
;
_publ_contact_author_email tren@miami.edu
_publ_contact_author_fax '(305) 284-1880'
_publ_contact_author_name 'Dr. Ren, Tong'
_publ_contact_author_phone '(305) 284-6617'
_publ_section_title
;
 Axial Butadiynyl Adducts on a Tetrakis-
 (di(m-methoxyphenyl)formamidinato)diruthenium Core: First Examples of M-M
 Bonded Complexes Containing \s-Poly-ynyl Ligand
;
_journal_name_full 'Inorganic Chemistry'
_journal_page_first 2925
_journal_page_last 2927
_journal_paper_doi 10.1021/ic0012930
_journal_volume 40
_journal_year 2001
_chemical_formula_sum 'C67 H69 N8 O8 Ru2 Si'
_chemical_formula_weight 1344.53
_chemical_name_systematic
; 
 ? 
;
_space_group_IT_number 61
_symmetry_cell_setting orthorhombic
_symmetry_space_group_name_Hall '-P 2ac 2ab'
_symmetry_space_group_name_H-M 'P b c a'
_atom_sites_solution_hydrogens geom
_atom_sites_solution_primary direct
_atom_sites_solution_secondary difmap
_audit_creation_method SHELXL-97
_cell_angle_alpha 90.00
_cell_angle_beta 90.00
_cell_angle_gamma 90.00
_cell_formula_units_Z 8
_cell_length_a 25.7964(13)
_cell_length_b 16.4755(8)
_cell_length_c 30.6770(15)
_cell_measurement_reflns_used 9245
_cell_measurement_temperature 293(2)
_cell_measurement_theta_max 27.55
_cell_measurement_theta_min 2.47
_cell_volume 13038.0(11)
_computing_cell_refinement 'Bruker SMART'
_computing_data_collection 'Bruker SMART'
_computing_data_reduction 'Bruker SHELXTL'
_computing_molecular_graphics 'Bruker SHELXTL'
_computing_publication_material 'Bruker SHELXTL'
_computing_structure_refinement 'SHELXL-97 (Sheldrick, 1997)'
_computing_structure_solution 'SHELXS-97 (Sheldrick, 1990)'
_diffrn_ambient_temperature 293(2)
_diffrn_measured_fraction_theta_full 1.000
_diffrn_measured_fraction_theta_max 1.000
_diffrn_measurement_device_type 'CCD area detector'
_diffrn_measurement_method 'phi and omega scans'
_diffrn_radiation_monochromator graphite
_diffrn_radiation_source 'fine-focus sealed tube'
_diffrn_radiation_type MoK\a
_diffrn_radiation_wavelength 0.71073
_diffrn_reflns_av_R_equivalents 0.0411
_diffrn_reflns_av_sigmaI/netI 0.0275
_diffrn_reflns_limit_h_max 27
_diffrn_reflns_limit_h_min -30
_diffrn_reflns_limit_k_max 19
_diffrn_reflns_limit_k_min -18
_diffrn_reflns_limit_l_max 35
_diffrn_reflns_limit_l_min -36
_diffrn_reflns_number 67055
_diffrn_reflns_theta_full 25.00
_diffrn_reflns_theta_max 25.00
_diffrn_reflns_theta_min 1.54
_exptl_absorpt_coefficient_mu 0.541
_exptl_absorpt_correction_T_max 1.000
_exptl_absorpt_correction_T_min 0.852
_exptl_absorpt_correction_type empirical
_exptl_absorpt_process_details
; 
  SADABS, Absorption corrections using Bruker CCD based on the method of 
  Bob Blessing.  Acta Cryst. 1995, A51, 33 
;
_exptl_crystal_colour 'dark purple'
_exptl_crystal_density_diffrn 1.370
_exptl_crystal_density_method 'not measured'
_exptl_crystal_description 'irregular plate'
_exptl_crystal_F_000 5544
_exptl_crystal_size_max 0.62
_exptl_crystal_size_mid 0.50
_exptl_crystal_size_min 0.09
_refine_diff_density_max 0.509
_refine_diff_density_min -0.509
_refine_diff_density_rms 0.074
_refine_ls_extinction_method none
_refine_ls_goodness_of_fit_ref 1.183
_refine_ls_hydrogen_treatment mixed
_refine_ls_matrix_type full
_refine_ls_number_parameters 823
_refine_ls_number_reflns 11495
_refine_ls_number_restraints 32
_refine_ls_restrained_S_all 1.182
_refine_ls_R_factor_all 0.0733
_refine_ls_R_factor_gt 0.0385
_refine_ls_shift/su_max 0.001
_refine_ls_shift/su_mean 0.000
_refine_ls_structure_factor_coef Fsqd
_refine_ls_weighting_details 'calc w=1/[\s^2^(Fo^2^)+(0.0359P)^2^+22.4652P] where P=(Fo^2^+2Fc^2^)/3'
_refine_ls_weighting_scheme calc
_refine_ls_wR_factor_gt 0.0892
_refine_ls_wR_factor_ref 0.1197
_reflns_number_gt 8028
_reflns_number_total 11495
_reflns_threshold_expression >2sigma(I)
_cod_data_source_file ic0012930_2.cif
_cod_data_source_block um144ss
_cod_depositor_comments
;
The following automatic conversions were performed:

'_symmetry_cell_setting' value 'Orthorhombic' changed to
'orthorhombic' according to the built-in table from CIF Core
dictionary named 'cif_core.dic' version 2.4.1 from 2010-06-29.

Automatic conversion script
Id: cif_fix_values 1646 2011-03-28 12:23:43Z adriana 
;
_cod_database_code 4319757

loop_
_symmetry_equiv_pos_as_xyz
'x, y, z'
'-x+1/2, -y, z+1/2'
'-x, y+1/2, -z+1/2'
'x+1/2, -y+1/2, -z'
'-x, -y, -z'
'x-1/2, y, -z-1/2'
'x, -y-1/2, z-1/2'
'-x-1/2, y-1/2, z'

loop_
_atom_site_label
_atom_site_type_symbol
_atom_site_fract_x
_atom_site_fract_y
_atom_site_fract_z
_atom_site_U_iso_or_equiv
_atom_site_adp_type
_atom_site_occupancy
_atom_site_symmetry_multiplicity
_atom_site_calc_flag
_atom_site_refinement_flags
_atom_site_disorder_assembly
_atom_site_disorder_group
Ru1 Ru 0.382509(13) 0.43509(2) 0.167891(10) 0.03638(10) Uani 1 1 d . . .
Ru2 Ru 0.374387(13) 0.35318(2) 0.099394(10) 0.03881(10) Uani 1 1 d . . .
N1 N 0.38360(13) 0.3282(2) 0.20235(11) 0.0403(8) Uani 1 1 d . . .
N2 N 0.46200(13) 0.4272(2) 0.16130(11) 0.0410(8) Uani 1 1 d . . .
N3 N 0.38284(14) 0.5353(2) 0.12772(11) 0.0423(8) Uani 1 1 d . . .
N4 N 0.30250(13) 0.4350(2) 0.16782(11) 0.0395(8) Uani 1 1 d . . .
N5 N 0.37970(14) 0.2527(2) 0.13797(11) 0.0433(8) Uani 1 1 d . . .
N6 N 0.45241(13) 0.3583(2) 0.09525(11) 0.0448(9) Uani 1 1 d . . .
N7 N 0.36996(14) 0.4578(2) 0.06447(11) 0.0446(9) Uani 1 1 d . . .
N8 N 0.29593(13) 0.3546(2) 0.10496(11) 0.0426(8) Uani 1 1 d . . .
O1 O 0.4497(2) 0.3883(4) 0.34685(14) 0.1088(17) Uani 1 1 d D . .
O2 O 0.54436(16) 0.6198(3) 0.25921(13) 0.0818(12) Uani 1 1 d . . .
O3 O 0.34242(18) 0.7894(2) 0.20158(15) 0.0863(12) Uani 1 1 d . . .
O4 O 0.23568(18) 0.4952(3) 0.31319(14) 0.0916(13) Uani 1 1 d . . .
O5 O 0.3178(2) 0.0500(4) 0.0404(2) 0.150(2) Uani 1 1 d . . .
O6 O 0.4823(4) 0.1599(5) -0.0173(2) 0.181(3) Uani 1 1 d D . .
O7 O 0.4079(2) 0.4021(3) -0.08486(12) 0.1110(17) Uani 1 1 d . . .
O8 O 0.2587(2) 0.2272(3) -0.03363(12) 0.1027(16) Uani 1 1 d . . .
C1 C 0.38360(16) 0.5058(3) 0.22195(15) 0.0461(11) Uani 1 1 d . . .
C2 C 0.38097(19) 0.5487(3) 0.25375(15) 0.0542(12) Uani 1 1 d . . .
C3 C 0.3756(2) 0.5946(4) 0.29101(18) 0.0713(16) Uani 1 1 d . . .
C4 C 0.3700(3) 0.6334(4) 0.32397(19) 0.091(2) Uani 1 1 d . C .
C5 C 0.38361(16) 0.2589(3) 0.18094(14) 0.0426(10) Uani 1 1 d . . .
H5A H 0.3865 0.2112 0.1970 0.051 Uiso 1 1 calc R . .
C6 C 0.48117(16) 0.3925(3) 0.12618(14) 0.0460(11) Uani 1 1 d . . .
H6A H 0.5170 0.3918 0.1228 0.055 Uiso 1 1 calc R . .
C7 C 0.37563(17) 0.5277(3) 0.08551(14) 0.0459(11) Uani 1 1 d . . .
H7A H 0.3744 0.5750 0.0691 0.055 Uiso 1 1 calc R . .
C8 C 0.27537(17) 0.3975(3) 0.13718(15) 0.0466(11) Uani 1 1 d . . .
H8A H 0.2394 0.4016 0.1383 0.056 Uiso 1 1 calc R . .
C11 C 0.38158(18) 0.3194(3) 0.24901(13) 0.0463(11) Uani 1 1 d . A .
C12 C 0.4167(2) 0.3585(3) 0.27534(14) 0.0560(13) Uani 1 1 d . . .
H12A H 0.4417 0.3922 0.2631 0.067 Uiso 1 1 calc R A .
C13 C 0.4151(2) 0.3477(4) 0.32017(17) 0.0700(16) Uani 1 1 d . A .
C14 C 0.3789(3) 0.2967(4) 0.33841(18) 0.086(2) Uani 1 1 d . . .
H14A H 0.3781 0.2890 0.3684 0.103 Uiso 1 1 calc R A .
C15 C 0.3442(3) 0.2576(4) 0.31231(19) 0.088(2) Uani 1 1 d . A .
H15A H 0.3201 0.2226 0.3247 0.105 Uiso 1 1 calc R . .
C16 C 0.3444(2) 0.2691(3) 0.26730(17) 0.0648(14) Uani 1 1 d . . .
H16A H 0.3199 0.2435 0.2498 0.078 Uiso 1 1 calc R A .
C17A C 0.4722(5) 0.4568(9) 0.3333(4) 0.135(6) Uani 0.690(16) 1 d PD A .
C17B C 0.4459(12) 0.405(2) 0.3891(5) 0.156(16) Uani 0.310(16) 1 d PD A 2
C21 C 0.50047(16) 0.4476(3) 0.19329(14) 0.0463(11) Uani 1 1 d . . .
C22 C 0.50182(17) 0.5249(3) 0.21052(14) 0.0472(11) Uani 1 1 d . . .
H22A H 0.4773 0.5631 0.2020 0.057 Uiso 1 1 calc R . .
C23 C 0.53974(19) 0.5455(3) 0.24052(16) 0.0586(13) Uani 1 1 d . . .
C24 C 0.5762(2) 0.4883(4) 0.25290(18) 0.0749(17) Uani 1 1 d . . .
H24A H 0.6016 0.5019 0.2731 0.090 Uiso 1 1 calc R . .
C25 C 0.5750(2) 0.4126(4) 0.23565(18) 0.0736(16) Uani 1 1 d . . .
H25A H 0.5998 0.3747 0.2440 0.088 Uiso 1 1 calc R . .
C26 C 0.53707(19) 0.3913(3) 0.20568(16) 0.0590(13) Uani 1 1 d . . .
H26A H 0.5364 0.3392 0.1940 0.071 Uiso 1 1 calc R . .
C27 C 0.5064(3) 0.6781(4) 0.2496(2) 0.094(2) Uani 1 1 d . . .
H27A H 0.5141 0.7274 0.2649 0.141 Uiso 1 1 calc R . .
H27B H 0.4730 0.6583 0.2586 0.141 Uiso 1 1 calc R . .
H27C H 0.5060 0.6883 0.2188 0.141 Uiso 1 1 calc R . .
C31 C 0.39596(18) 0.6163(3) 0.14095(14) 0.0450(11) Uani 1 1 d . . .
C32 C 0.3621(2) 0.6604(3) 0.16654(15) 0.0524(12) Uani 1 1 d . . .
H32A H 0.3314 0.6368 0.1763 0.063 Uiso 1 1 calc R . .
C33 C 0.3738(2) 0.7397(3) 0.17762(17) 0.0613(13) Uani 1 1 d . . .
C34 C 0.4194(2) 0.7743(3) 0.16308(19) 0.0715(16) Uani 1 1 d . . .
H34A H 0.4272 0.8277 0.1703 0.086 Uiso 1 1 calc R . .
C35 C 0.4530(2) 0.7301(4) 0.13811(19) 0.0715(16) Uani 1 1 d . . .
H35A H 0.4839 0.7535 0.1287 0.086 Uiso 1 1 calc R . .
C36 C 0.4415(2) 0.6503(3) 0.12664(16) 0.0585(13) Uani 1 1 d . . .
H36A H 0.4643 0.6205 0.1095 0.070 Uiso 1 1 calc R . .
C37 C 0.2986(3) 0.7540(4) 0.2216(2) 0.108(2) Uani 1 1 d . . .
H37A H 0.2799 0.7947 0.2376 0.162 Uiso 1 1 calc R . .
H37B H 0.3096 0.7120 0.2413 0.162 Uiso 1 1 calc R . .
H37C H 0.2764 0.7311 0.1997 0.162 Uiso 1 1 calc R . .
C41 C 0.27017(16) 0.4811(3) 0.19707(15) 0.0458(11) Uani 1 1 d . . .
C42 C 0.27055(18) 0.4640(3) 0.24127(16) 0.0525(12) Uani 1 1 d . . .
H42A H 0.2923 0.4240 0.2522 0.063 Uiso 1 1 calc R . .
C43 C 0.2383(2) 0.5070(3) 0.26916(18) 0.0646(14) Uani 1 1 d . . .
C44 C 0.2058(2) 0.5649(4) 0.2526(2) 0.0843(19) Uani 1 1 d . . .
H44A H 0.1834 0.5928 0.2711 0.101 Uiso 1 1 calc R . .
C45 C 0.2059(2) 0.5820(4) 0.2092(2) 0.088(2) Uani 1 1 d . . .
H45A H 0.1841 0.6223 0.1985 0.105 Uiso 1 1 calc R . .
C46 C 0.2380(2) 0.5406(3) 0.18068(18) 0.0650(14) Uani 1 1 d . . .
H46A H 0.2378 0.5527 0.1511 0.078 Uiso 1 1 calc R . .
C47 C 0.2710(3) 0.4406(5) 0.3319(2) 0.114(3) Uani 1 1 d . . .
H47A H 0.2649 0.4373 0.3627 0.171 Uiso 1 1 calc R . .
H47B H 0.3057 0.4592 0.3267 0.171 Uiso 1 1 calc R . .
H47C H 0.2664 0.3879 0.3191 0.171 Uiso 1 1 calc R . .
C51 C 0.3834(2) 0.1722(3) 0.12076(15) 0.0561(13) Uani 1 1 d . . .
C52 C 0.3499(2) 0.1458(3) 0.08967(18) 0.0707(15) Uani 1 1 d . . .
H52A H 0.3242 0.1808 0.0797 0.085 Uiso 1 1 calc R . .
C53 C 0.3530(3) 0.0676(4) 0.0723(2) 0.091(2) Uani 1 1 d . . .
C54 C 0.3868(5) 0.0161(5) 0.0870(3) 0.162(5) Uani 1 1 d . . .
H54A H 0.3885 -0.0359 0.0754 0.195 Uiso 1 1 calc R . .
C55 C 0.4196(6) 0.0383(7) 0.1194(3) 0.218(7) Uani 1 1 d . . .
H55A H 0.4423 0.0003 0.1312 0.261 Uiso 1 1 calc R . .
C56 C 0.4197(4) 0.1194(5) 0.1356(3) 0.148(4) Uani 1 1 d . . .
H56A H 0.4442 0.1359 0.1561 0.177 Uiso 1 1 calc R . .
C57 C 0.3234(4) -0.0256(6) 0.0183(3) 0.170(4) Uani 1 1 d . . .
H57A H 0.2964 -0.0310 -0.0031 0.255 Uiso 1 1 calc R . .
H57B H 0.3209 -0.0692 0.0389 0.255 Uiso 1 1 calc R . .
H57C H 0.3565 -0.0275 0.0041 0.255 Uiso 1 1 calc R . .
C61 C 0.47956(17) 0.3336(3) 0.05693(15) 0.0521(12) Uani 1 1 d . B .
C62 C 0.4670(2) 0.2609(4) 0.03818(17) 0.0739(16) Uani 1 1 d . . .
H62A H 0.4411 0.2289 0.0503 0.089 Uiso 1 1 calc R B .
C63 C 0.4932(3) 0.2347(5) 0.0009(2) 0.096(2) Uani 1 1 d . B .
C64 C 0.5312(3) 0.2814(6) -0.0168(2) 0.107(3) Uani 1 1 d . . .
H64A H 0.5489 0.2640 -0.0415 0.129 Uiso 1 1 calc R B .
C65 C 0.5429(3) 0.3528(6) 0.0017(2) 0.108(3) Uani 1 1 d . B .
H65A H 0.5690 0.3845 -0.0105 0.129 Uiso 1 1 calc R . .
C66 C 0.5173(2) 0.3808(4) 0.03825(17) 0.0766(17) Uani 1 1 d . . .
H66A H 0.5255 0.4311 0.0501 0.092 Uiso 1 1 calc R B .
C67A C 0.4530(8) 0.1078(11) -0.0009(6) 0.191(11) Uani 0.64(2) 1 d PD B 1
C67B C 0.4913(15) 0.1160(17) -0.0490(7) 0.186(18) Uani 0.36(2) 1 d PD B 2
C71 C 0.35692(19) 0.4664(3) 0.01936(14) 0.0491(11) Uani 1 1 d . . .
C72 C 0.3867(2) 0.4293(3) -0.01229(15) 0.0593(13) Uani 1 1 d . . .
H72A H 0.4143 0.3962 -0.0041 0.071 Uiso 1 1 calc R . .
C73 C 0.3758(2) 0.4410(4) -0.05632(16) 0.0682(15) Uani 1 1 d . . .
C74 C 0.3355(3) 0.4897(4) -0.06861(18) 0.0847(19) Uani 1 1 d . . .
H74A H 0.3284 0.4982 -0.0980 0.102 Uiso 1 1 calc R . .
C75 C 0.3057(3) 0.5261(4) -0.0372(2) 0.096(2) Uani 1 1 d . . .
H75A H 0.2782 0.5591 -0.0455 0.115 Uiso 1 1 calc R . .
C76 C 0.3159(2) 0.5145(4) 0.00691(17) 0.0751(17) Uani 1 1 d . . .
H76A H 0.2951 0.5392 0.0278 0.090 Uiso 1 1 calc R . .
C77 C 0.4038(3) 0.4199(5) -0.12937(18) 0.119(3) Uani 1 1 d . . .
H77A H 0.4288 0.3886 -0.1453 0.178 Uiso 1 1 calc R . .
H77B H 0.4102 0.4767 -0.1339 0.178 Uiso 1 1 calc R . .
H77C H 0.3695 0.4067 -0.1393 0.178 Uiso 1 1 calc R . .
C81 C 0.26071(17) 0.3136(3) 0.07687(14) 0.0479(11) Uani 1 1 d . . .
C82 C 0.27723(19) 0.2939(3) 0.03538(15) 0.0573(13) Uani 1 1 d . . .
H82A H 0.3102 0.3092 0.0261 0.069 Uiso 1 1 calc R . .
C83 C 0.2447(2) 0.2515(3) 0.00746(15) 0.0652(15) Uani 1 1 d . . .
C84 C 0.1951(2) 0.2319(4) 0.02017(18) 0.0767(17) Uani 1 1 d . . .
H84A H 0.1726 0.2063 0.0009 0.092 Uiso 1 1 calc R . .
C85 C 0.1795(2) 0.2504(4) 0.0614(2) 0.0793(18) Uani 1 1 d . . .
H85A H 0.1463 0.2363 0.0703 0.095 Uiso 1 1 calc R . .
C86 C 0.2120(2) 0.2897(3) 0.09001(16) 0.0663(15) Uani 1 1 d . . .
H86A H 0.2010 0.3001 0.1183 0.080 Uiso 1 1 calc R . .
C87 C 0.3101(4) 0.2381(7) -0.0464(3) 0.170(5) Uani 1 1 d . . .
H87A H 0.3146 0.2187 -0.0756 0.254 Uiso 1 1 calc R . .
H87B H 0.3325 0.2083 -0.0271 0.254 Uiso 1 1 calc R . .
H87C H 0.3188 0.2947 -0.0451 0.254 Uiso 1 1 calc R . .
Si Si 0.35614(10) 0.68211(15) 0.37549(6) 0.1082(8) Uani 1 1 d D . .
C91A C 0.3321(13) 0.7855(9) 0.3682(8) 0.193(14) Uani 0.62(3) 1 d PD C 1
C92A C 0.4183(7) 0.685(2) 0.4043(9) 0.27(2) Uani 0.62(3) 1 d PD C 1
C93A C 0.3099(11) 0.6202(13) 0.4054(8) 0.203(15) Uani 0.62(3) 1 d PD C 1
C91B C 0.2866(7) 0.665(3) 0.3825(15) 0.27(3) Uani 0.38(3) 1 d PD C 2
C92B C 0.3692(19) 0.7908(8) 0.3726(11) 0.20(3) Uani 0.38(3) 1 d PD C 2
C93B C 0.3916(19) 0.637(3) 0.4209(9) 0.24(3) Uani 0.38(3) 1 d PD C 2

loop_
_atom_site_aniso_label
_atom_site_aniso_U_11
_atom_site_aniso_U_22
_atom_site_aniso_U_33
_atom_site_aniso_U_23
_atom_site_aniso_U_13
_atom_site_aniso_U_12
Ru1 0.03879(18) 0.03964(19) 0.03072(17) -0.00095(15) -0.00066(14) -0.00349(15)
Ru2 0.04097(19) 0.0439(2) 0.03151(18) -0.00229(15) 0.00069(14) -0.00501(16)
N1 0.046(2) 0.041(2) 0.0338(18) 0.0005(16) -0.0016(15) -0.0012(16)
N2 0.0356(18) 0.052(2) 0.0357(19) -0.0030(17) -0.0005(15) -0.0026(16)
N3 0.052(2) 0.042(2) 0.0332(19) -0.0011(16) 0.0002(16) -0.0059(17)
N4 0.0372(18) 0.043(2) 0.0386(19) -0.0009(17) 0.0011(15) -0.0024(16)
N5 0.054(2) 0.038(2) 0.038(2) -0.0049(16) -0.0003(16) 0.0009(17)
N6 0.0371(19) 0.058(2) 0.0390(19) -0.0064(18) 0.0054(16) -0.0043(17)
N7 0.054(2) 0.049(2) 0.0307(18) 0.0008(16) 0.0008(16) -0.0070(18)
N8 0.0387(19) 0.050(2) 0.0395(19) -0.0018(18) -0.0029(16) -0.0061(17)
O1 0.143(5) 0.131(5) 0.053(3) -0.015(3) -0.038(3) 0.021(4)
O2 0.077(3) 0.088(3) 0.080(3) -0.025(2) -0.025(2) -0.016(2)
O3 0.104(3) 0.057(2) 0.098(3) -0.025(2) 0.004(3) 0.001(2)
O4 0.100(3) 0.108(4) 0.067(3) -0.010(3) 0.036(2) 0.010(3)
O5 0.156(5) 0.120(5) 0.175(6) -0.089(4) -0.019(4) -0.020(4)
O6 0.295(11) 0.134(6) 0.114(5) -0.066(5) 0.036(6) -0.027(6)
O7 0.126(4) 0.169(5) 0.038(2) -0.008(3) 0.016(2) 0.018(4)
O8 0.134(4) 0.122(4) 0.052(2) -0.024(2) 0.012(2) -0.055(3)
C1 0.040(2) 0.052(3) 0.046(3) 0.003(2) 0.002(2) -0.002(2)
C2 0.056(3) 0.062(3) 0.044(3) -0.005(2) 0.005(2) -0.003(2)
C3 0.073(4) 0.085(4) 0.056(3) -0.024(3) 0.007(3) -0.011(3)
C4 0.102(5) 0.109(5) 0.062(4) -0.035(4) 0.010(3) -0.016(4)
C5 0.046(2) 0.040(2) 0.042(2) 0.004(2) 0.002(2) -0.001(2)
C6 0.033(2) 0.061(3) 0.044(3) 0.001(2) 0.0003(19) -0.002(2)
C7 0.051(3) 0.047(3) 0.040(2) 0.002(2) 0.001(2) -0.007(2)
C8 0.034(2) 0.053(3) 0.053(3) 0.005(2) -0.002(2) -0.003(2)
C11 0.060(3) 0.045(3) 0.034(2) 0.000(2) 0.004(2) 0.011(2)
C12 0.064(3) 0.066(3) 0.038(2) 0.004(2) -0.004(2) 0.005(3)
C13 0.091(4) 0.071(4) 0.048(3) -0.001(3) -0.005(3) 0.021(3)
C14 0.136(6) 0.081(4) 0.039(3) 0.010(3) 0.015(4) 0.012(4)
C15 0.133(6) 0.073(4) 0.057(4) 0.012(3) 0.034(4) -0.006(4)
C16 0.086(4) 0.053(3) 0.055(3) 0.005(3) 0.017(3) -0.006(3)
C17A 0.151(12) 0.149(13) 0.104(9) 0.016(9) -0.053(8) -0.063(10)
C17B 0.15(3) 0.25(4) 0.070(17) -0.08(2) -0.007(16) 0.00(3)
C21 0.035(2) 0.065(3) 0.039(2) 0.003(2) 0.0006(19) -0.008(2)
C22 0.040(2) 0.058(3) 0.043(2) 0.000(2) -0.004(2) -0.008(2)
C23 0.051(3) 0.079(4) 0.046(3) -0.002(3) -0.006(2) -0.016(3)
C24 0.054(3) 0.107(5) 0.065(4) -0.004(4) -0.023(3) -0.005(3)
C25 0.057(3) 0.099(5) 0.065(4) 0.007(3) -0.016(3) 0.016(3)
C26 0.054(3) 0.067(3) 0.056(3) 0.002(3) -0.001(2) 0.004(3)
C27 0.096(5) 0.081(5) 0.106(5) -0.027(4) -0.015(4) -0.019(4)
C31 0.056(3) 0.043(3) 0.037(2) 0.004(2) -0.008(2) -0.007(2)
C32 0.063(3) 0.042(3) 0.052(3) -0.002(2) -0.003(2) -0.009(2)
C33 0.080(4) 0.050(3) 0.054(3) -0.001(2) -0.012(3) -0.002(3)
C34 0.094(4) 0.046(3) 0.075(4) -0.001(3) -0.013(3) -0.018(3)
C35 0.071(4) 0.072(4) 0.072(4) 0.008(3) -0.007(3) -0.031(3)
C36 0.062(3) 0.062(3) 0.051(3) 0.004(3) -0.004(2) -0.010(3)
C37 0.121(6) 0.085(5) 0.119(6) -0.026(4) 0.042(5) 0.011(5)
C41 0.035(2) 0.049(3) 0.054(3) -0.007(2) -0.001(2) -0.003(2)
C42 0.047(3) 0.055(3) 0.056(3) -0.007(2) 0.008(2) 0.000(2)
C43 0.055(3) 0.066(4) 0.073(4) -0.016(3) 0.017(3) -0.004(3)
C44 0.062(4) 0.094(5) 0.097(5) -0.030(4) 0.017(3) 0.016(4)
C45 0.067(4) 0.087(5) 0.110(5) -0.017(4) -0.006(4) 0.035(3)
C46 0.059(3) 0.068(4) 0.068(3) -0.007(3) -0.010(3) 0.013(3)
C47 0.154(8) 0.123(7) 0.065(4) 0.003(4) 0.030(5) 0.011(6)
C51 0.081(4) 0.046(3) 0.042(3) 0.004(2) 0.000(2) 0.006(3)
C52 0.089(4) 0.049(3) 0.074(4) -0.005(3) -0.005(3) -0.006(3)
C53 0.132(6) 0.068(4) 0.073(4) -0.016(4) 0.001(4) -0.011(4)
C54 0.298(15) 0.089(6) 0.100(6) -0.034(5) -0.041(8) 0.077(8)
C55 0.359(18) 0.155(9) 0.139(9) -0.066(8) -0.109(10) 0.165(11)
C56 0.223(10) 0.122(7) 0.098(6) -0.054(5) -0.065(6) 0.101(7)
C57 0.198(11) 0.147(8) 0.164(9) -0.102(8) 0.011(8) -0.035(8)
C61 0.043(3) 0.072(3) 0.041(3) -0.007(2) 0.002(2) -0.001(2)
C62 0.084(4) 0.087(4) 0.051(3) -0.018(3) 0.016(3) -0.013(3)
C63 0.131(6) 0.098(5) 0.060(4) -0.030(4) 0.014(4) 0.003(5)
C64 0.112(6) 0.153(8) 0.057(4) -0.015(5) 0.036(4) 0.017(6)
C65 0.097(5) 0.160(8) 0.066(4) -0.017(5) 0.042(4) -0.033(5)
C66 0.073(4) 0.104(5) 0.053(3) -0.004(3) 0.018(3) -0.023(3)
C67A 0.23(2) 0.150(16) 0.195(19) -0.102(15) 0.093(15) -0.093(14)
C67B 0.31(5) 0.15(3) 0.10(2) -0.082(18) 0.04(2) 0.01(3)
C71 0.060(3) 0.052(3) 0.035(2) -0.001(2) 0.000(2) -0.009(2)
C72 0.068(3) 0.067(3) 0.043(3) 0.002(2) -0.001(2) -0.004(3)
C73 0.093(4) 0.076(4) 0.037(3) -0.001(3) 0.004(3) -0.012(3)
C74 0.121(6) 0.093(5) 0.040(3) 0.002(3) -0.011(3) 0.004(4)
C75 0.116(6) 0.112(6) 0.060(4) -0.001(4) -0.029(4) 0.038(5)
C76 0.086(4) 0.087(4) 0.052(3) -0.008(3) -0.011(3) 0.019(3)
C77 0.155(7) 0.160(8) 0.042(3) -0.015(4) 0.021(4) -0.031(6)
C81 0.046(3) 0.053(3) 0.044(3) 0.002(2) -0.003(2) -0.009(2)
C82 0.055(3) 0.068(3) 0.050(3) -0.002(3) 0.003(2) -0.018(3)
C83 0.086(4) 0.071(4) 0.039(3) -0.001(3) -0.002(3) -0.020(3)
C84 0.081(4) 0.090(4) 0.059(3) -0.004(3) -0.020(3) -0.033(3)
C85 0.061(3) 0.101(5) 0.075(4) -0.006(4) -0.002(3) -0.033(3)
C86 0.061(3) 0.089(4) 0.049(3) -0.009(3) 0.002(2) -0.025(3)
C87 0.157(8) 0.250(12) 0.102(6) -0.092(7) 0.069(6) -0.089(8)
Si 0.1428(19) 0.1153(17) 0.0663(12) -0.0440(12) 0.0214(12) -0.0212(15)
C91A 0.32(4) 0.089(13) 0.167(18) 0.014(12) 0.12(2) 0.051(15)
C92A 0.19(2) 0.46(6) 0.16(2) -0.17(3) -0.07(2) -0.01(3)
C93A 0.35(4) 0.133(16) 0.126(17) -0.013(13) 0.14(2) -0.06(2)
C91B 0.16(3) 0.36(7) 0.29(6) -0.26(5) 0.16(3) -0.14(4)
C92B 0.28(5) 0.15(3) 0.17(3) -0.12(3) 0.14(3) -0.11(3)
C93B 0.40(8) 0.24(5) 0.073(18) 0.00(2) 0.01(3) 0.12(5)

loop_
_atom_type_symbol
_atom_type_description
_atom_type_scat_dispersion_real
_atom_type_scat_dispersion_imag
_atom_type_scat_source
C C 0.0033 0.0016 'International Tables Vol C Tables 4.2.6.8 and 6.1.1.4'
H H 0.0000 0.0000 'International Tables Vol C Tables 4.2.6.8 and 6.1.1.4'
N N 0.0061 0.0033 'International Tables Vol C Tables 4.2.6.8 and 6.1.1.4'
O O 0.0106 0.0060 'International Tables Vol C Tables 4.2.6.8 and 6.1.1.4'
Si Si 0.0817 0.0704 'International Tables Vol C Tables 4.2.6.8 and 6.1.1.4'
Ru Ru -1.2594 0.8363 'International Tables Vol C Tables 4.2.6.8 and 6.1.1.4'

loop_
_geom_angle_atom_site_label_1
_geom_angle_atom_site_label_2
_geom_angle_atom_site_label_3
_geom_angle
_geom_angle_site_symmetry_1
_geom_angle_site_symmetry_3
_geom_angle_publ_flag
C1 Ru1 N1 94.11(16) . . ?
C1 Ru1 N3 91.64(16) . . ?
N1 Ru1 N3 174.14(13) . . ?
C1 Ru1 N4 90.87(15) . . ?
N1 Ru1 N4 90.78(13) . . ?
N3 Ru1 N4 90.23(14) . . ?
C1 Ru1 N2 95.90(15) . . ?
N1 Ru1 N2 89.00(14) . . ?
N3 Ru1 N2 89.31(14) . . ?
N4 Ru1 N2 173.23(13) . . ?
C1 Ru1 Ru2 175.34(12) . . ?
N1 Ru1 Ru2 88.33(9) . . ?
N3 Ru1 Ru2 86.00(9) . . ?
N4 Ru1 Ru2 85.13(9) . . ?
N2 Ru1 Ru2 88.10(9) . . ?
N6 Ru2 N8 176.73(15) . . ?
N6 Ru2 N7 89.29(15) . . ?
N8 Ru2 N7 88.77(14) . . ?
N6 Ru2 N5 90.19(15) . . ?
N8 Ru2 N5 91.57(14) . . ?
N7 Ru2 N5 176.26(14) . . ?
N6 Ru2 Ru1 86.96(10) . . ?
N8 Ru2 Ru1 90.39(10) . . ?
N7 Ru2 Ru1 89.43(10) . . ?
N5 Ru2 Ru1 86.84(9) . . ?
C5 N1 C11 114.1(4) . . ?
C5 N1 Ru1 119.1(3) . . ?
C11 N1 Ru1 126.7(3) . . ?
C6 N2 C21 113.7(3) . . ?
C6 N2 Ru1 118.8(3) . . ?
C21 N2 Ru1 127.2(3) . . ?
C7 N3 C31 113.6(4) . . ?
C7 N3 Ru1 120.8(3) . . ?
C31 N3 Ru1 125.2(3) . . ?
C8 N4 C41 112.4(3) . . ?
C8 N4 Ru1 122.0(3) . . ?
C41 N4 Ru1 125.3(3) . . ?
C5 N5 C51 115.6(4) . . ?
C5 N5 Ru2 121.3(3) . . ?
C51 N5 Ru2 122.9(3) . . ?
C6 N6 C61 115.8(4) . . ?
C6 N6 Ru2 121.9(3) . . ?
C61 N6 Ru2 121.9(3) . . ?
C7 N7 C71 114.2(4) . . ?
C7 N7 Ru2 118.2(3) . . ?
C71 N7 Ru2 127.4(3) . . ?
C8 N8 C81 116.7(4) . . ?
C8 N8 Ru2 117.8(3) . . ?
C81 N8 Ru2 125.4(3) . . ?
C17B O1 C17A 99.2(18) . . ?
C17B O1 C13 128.9(15) . . ?
C17A O1 C13 120.4(6) . . ?
C23 O2 C27 117.9(4) . . ?
C33 O3 C37 117.4(4) . . ?
C43 O4 C47 117.6(5) . . ?
C53 O5 C57 117.4(7) . . ?
C67B O6 C67A 91.6(18) . . ?
C67B O6 C63 143.4(18) . . ?
C67A O6 C63 124.9(10) . . ?
C73 O7 C77 118.7(6) . . ?
C83 O8 C87 118.2(5) . . ?
C2 C1 Ru1 175.9(4) . . ?
C1 C2 C3 176.4(6) . . ?
C4 C3 C2 178.5(7) . . ?
C3 C4 Si 172.9(6) . . ?
N1 C5 N5 124.2(4) . . ?
N2 C6 N6 123.9(4) . . ?
N3 C7 N7 125.3(4) . . ?
N4 C8 N8 124.5(4) . . ?
C12 C11 C16 119.9(4) . . ?
C12 C11 N1 120.9(4) . . ?
C16 C11 N1 119.2(4) . . ?
C11 C12 C13 120.2(5) . . ?
C14 C13 O1 119.5(6) . . ?
C14 C13 C12 120.1(6) . . ?
O1 C13 C12 120.3(6) . . ?
C15 C14 C13 119.7(5) . . ?
C14 C15 C16 121.1(6) . . ?
C11 C16 C15 118.9(6) . . ?
O1 C17A C17B 40.3(9) . . ?
O1 C17B C17A 40.5(9) . . ?
C26 C21 C22 119.9(4) . . ?
C26 C21 N2 120.3(4) . . ?
C22 C21 N2 119.8(4) . . ?
C21 C22 C23 119.9(5) . . ?
O2 C23 C24 116.0(5) . . ?
O2 C23 C22 124.3(5) . . ?
C24 C23 C22 119.7(5) . . ?
C25 C24 C23 120.2(5) . . ?
C24 C25 C26 120.5(5) . . ?
C21 C26 C25 119.7(5) . . ?
C36 C31 C32 120.6(4) . . ?
C36 C31 N3 119.4(4) . . ?
C32 C31 N3 120.0(4) . . ?
C31 C32 C33 119.8(5) . . ?
O3 C33 C34 115.5(5) . . ?
O3 C33 C32 124.6(5) . . ?
C34 C33 C32 119.8(5) . . ?
C35 C34 C33 120.1(5) . . ?
C34 C35 C36 120.5(5) . . ?
C31 C36 C35 119.1(5) . . ?
C46 C41 C42 120.4(5) . . ?
C46 C41 N4 119.8(4) . . ?
C42 C41 N4 119.9(4) . . ?
C41 C42 C43 119.7(5) . . ?
O4 C43 C44 115.9(5) . . ?
O4 C43 C42 124.5(5) . . ?
C44 C43 C42 119.6(5) . . ?
C45 C44 C43 120.4(6) . . ?
C44 C45 C46 121.3(6) . . ?
C41 C46 C45 118.6(5) . . ?
C56 C51 C52 118.0(6) . . ?
C56 C51 N5 121.1(5) . . ?
C52 C51 N5 120.8(5) . . ?
C51 C52 C53 121.8(6) . . ?
C54 C53 O5 123.9(7) . . ?
C54 C53 C52 120.5(7) . . ?
O5 C53 C52 115.6(7) . . ?
C53 C54 C55 119.9(8) . . ?
C54 C55 C56 120.6(8) . . ?
C51 C56 C55 118.9(8) . . ?
C62 C61 C66 119.3(5) . . ?
C62 C61 N6 118.6(4) . . ?
C66 C61 N6 122.1(5) . . ?
C61 C62 C63 120.1(6) . . ?
C64 C63 O6 119.3(7) . . ?
C64 C63 C62 120.1(7) . . ?
O6 C63 C62 120.6(7) . . ?
C65 C64 C63 119.4(6) . . ?
C64 C65 C66 121.9(7) . . ?
C61 C66 C65 119.3(6) . . ?
C76 C71 C72 119.2(5) . . ?
C76 C71 N7 120.4(4) . . ?
C72 C71 N7 120.3(4) . . ?
C71 C72 C73 120.5(5) . . ?
O7 C73 C74 124.1(5) . . ?
O7 C73 C72 115.7(6) . . ?
C74 C73 C72 120.2(5) . . ?
C73 C74 C75 119.3(5) . . ?
C74 C75 C76 121.2(6) . . ?
C71 C76 C75 119.6(5) . . ?
C86 C81 C82 119.0(4) . . ?
C86 C81 N8 122.8(4) . . ?
C82 C81 N8 118.2(4) . . ?
C81 C82 C83 120.0(5) . . ?
O8 C83 C84 116.0(5) . . ?
O8 C83 C82 123.7(5) . . ?
C84 C83 C82 120.4(5) . . ?
C85 C84 C83 119.1(5) . . ?
C84 C85 C86 121.2(5) . . ?
C85 C86 C81 120.2(5) . . ?
C4 Si C93A 108.8(8) . . ?
C4 Si C92B 110.9(9) . . ?
C93A Si C92B 134.1(13) . . ?
C4 Si C93B 112.7(13) . . ?
C93A Si C93B 73.4(14) . . ?
C92B Si C93B 110.2(8) . . ?
C4 Si C91A 111.9(8) . . ?
C93A Si C91A 111.2(7) . . ?
C92B Si C91A 30.9(14) . . ?
C93B Si C91A 130.1(17) . . ?
C4 Si C91B 103.2(10) . . ?
C93A Si C91B 37.8(15) . . ?
C92B Si C91B 109.9(8) . . ?
C93B Si C91B 109.7(8) . . ?
C91A Si C91B 80.0(13) . . ?
C4 Si C92A 105.1(8) . . ?
C93A Si C92A 110.2(7) . . ?
C92B Si C92A 80.5(15) . . ?
C93B Si C92A 37.3(14) . . ?
C91A Si C92A 109.4(7) . . ?
C91B Si C92A 143.7(14) . . ?

loop_
_geom_bond_atom_site_label_1
_geom_bond_atom_site_label_2
_geom_bond_distance
_geom_bond_site_symmetry_2
_geom_bond_publ_flag
Ru1 C1 2.027(5) . ?
Ru1 N1 2.054(3) . ?
Ru1 N3 2.060(3) . ?
Ru1 N4 2.064(3) . ?
Ru1 N2 2.065(3) . ?
Ru1 Ru2 2.5060(5) . ?
Ru2 N6 2.019(3) . ?
Ru2 N8 2.031(3) . ?
Ru2 N7 2.032(4) . ?
Ru2 N5 2.039(3) . ?
N1 C5 1.317(5) . ?
N1 C11 1.440(5) . ?
N2 C6 1.316(5) . ?
N2 C21 1.436(5) . ?
N3 C7 1.314(5) . ?
N3 C31 1.435(5) . ?
N4 C8 1.324(5) . ?
N4 C41 1.442(5) . ?
N5 C5 1.326(5) . ?
N5 C51 1.431(6) . ?
N6 C6 1.330(5) . ?
N6 C61 1.428(5) . ?
N7 C7 1.328(5) . ?
N7 C71 1.431(5) . ?
N8 C8 1.326(5) . ?
N8 C81 1.423(5) . ?
O1 C17B 1.329(13) . ?
O1 C17A 1.334(11) . ?
O1 C13 1.384(7) . ?
O2 C23 1.357(6) . ?
O2 C27 1.403(7) . ?
O3 C33 1.367(6) . ?
O3 C37 1.414(7) . ?
O4 C43 1.366(6) . ?
O4 C47 1.402(8) . ?
O5 C53 1.365(9) . ?
O5 C57 1.425(9) . ?
O6 C67B 1.235(13) . ?
O6 C67A 1.251(12) . ?
O6 C63 1.382(9) . ?
O7 C73 1.365(7) . ?
O7 C77 1.401(7) . ?
O8 C83 1.371(6) . ?
O8 C87 1.394(8) . ?
C1 C2 1.207(6) . ?
C2 C3 1.377(7) . ?
C3 C4 1.205(7) . ?
C4 Si 1.808(6) . ?
C11 C12 1.374(6) . ?
C11 C16 1.386(7) . ?
C12 C13 1.387(7) . ?
C13 C14 1.375(8) . ?
C14 C15 1.362(9) . ?
C15 C16 1.394(7) . ?
C17A C17B 2.03(3) . ?
C21 C26 1.378(7) . ?
C21 C22 1.378(6) . ?
C22 C23 1.385(6) . ?
C23 C24 1.384(8) . ?
C24 C25 1.355(8) . ?
C25 C26 1.388(7) . ?
C31 C36 1.374(6) . ?
C31 C32 1.381(6) . ?
C32 C33 1.383(7) . ?
C33 C34 1.380(8) . ?
C34 C35 1.367(8) . ?
C35 C36 1.393(7) . ?
C41 C46 1.380(6) . ?
C41 C42 1.385(6) . ?
C42 C43 1.388(6) . ?
C43 C44 1.369(8) . ?
C44 C45 1.359(9) . ?
C45 C46 1.383(8) . ?
C51 C56 1.355(8) . ?
C51 C52 1.359(7) . ?
C52 C53 1.397(8) . ?
C53 C54 1.298(11) . ?
C54 C55 1.356(13) . ?
C55 C56 1.425(11) . ?
C61 C62 1.368(7) . ?
C61 C66 1.371(7) . ?
C62 C63 1.396(8) . ?
C63 C64 1.360(10) . ?
C64 C65 1.340(10) . ?
C65 C66 1.382(8) . ?
C71 C76 1.376(7) . ?
C71 C72 1.381(7) . ?
C72 C73 1.393(7) . ?
C73 C74 1.367(8) . ?
C74 C75 1.370(8) . ?
C75 C76 1.391(7) . ?
C81 C86 1.378(6) . ?
C81 C82 1.381(6) . ?
C82 C83 1.388(7) . ?
C83 C84 1.375(7) . ?
C84 C85 1.362(8) . ?
C85 C86 1.375(7) . ?
Si C93A 1.819(10) . ?
Si C92B 1.825(10) . ?
Si C93B 1.827(10) . ?
Si C91A 1.827(10) . ?
Si C91B 1.829(10) . ?
Si C92A 1.831(10) . ?

loop_
_geom_torsion_atom_site_label_1
_geom_torsion_atom_site_label_2
_geom_torsion_atom_site_label_3
_geom_torsion_atom_site_label_4
_geom_torsion
_geom_torsion_site_symmetry_1
_geom_torsion_site_symmetry_2
_geom_torsion_site_symmetry_3
_geom_torsion_site_symmetry_4
_geom_torsion_publ_flag
C1 Ru1 Ru2 N6 145.2(16) . . . . ?
N1 Ru1 Ru2 N6 -93.03(14) . . . . ?
N3 Ru1 Ru2 N6 85.47(15) . . . . ?
N4 Ru1 Ru2 N6 176.04(14) . . . . ?
N2 Ru1 Ru2 N6 -3.98(14) . . . . ?
C1 Ru1 Ru2 N8 -32.9(16) . . . . ?
N1 Ru1 Ru2 N8 88.88(14) . . . . ?
N3 Ru1 Ru2 N8 -92.62(14) . . . . ?
N4 Ru1 Ru2 N8 -2.05(14) . . . . ?
N2 Ru1 Ru2 N8 177.93(14) . . . . ?
C1 Ru1 Ru2 N7 55.9(16) . . . . ?
N1 Ru1 Ru2 N7 177.65(14) . . . . ?
N3 Ru1 Ru2 N7 -3.85(14) . . . . ?
N4 Ru1 Ru2 N7 86.72(14) . . . . ?
N2 Ru1 Ru2 N7 -93.30(14) . . . . ?
C1 Ru1 Ru2 N5 -124.4(16) . . . . ?
N1 Ru1 Ru2 N5 -2.68(14) . . . . ?
N3 Ru1 Ru2 N5 175.82(14) . . . . ?
N4 Ru1 Ru2 N5 -93.60(14) . . . . ?
N2 Ru1 Ru2 N5 86.38(14) . . . . ?
C1 Ru1 N1 C5 -179.6(3) . . . . ?
N3 Ru1 N1 C5 -10.4(15) . . . . ?
N4 Ru1 N1 C5 89.5(3) . . . . ?
N2 Ru1 N1 C5 -83.7(3) . . . . ?
Ru2 Ru1 N1 C5 4.4(3) . . . . ?
C1 Ru1 N1 C11 4.0(4) . . . . ?
N3 Ru1 N1 C11 173.2(12) . . . . ?
N4 Ru1 N1 C11 -86.9(4) . . . . ?
N2 Ru1 N1 C11 99.9(4) . . . . ?
Ru2 Ru1 N1 C11 -172.0(3) . . . . ?
C1 Ru1 N2 C6 -172.6(3) . . . . ?
N1 Ru1 N2 C6 93.4(3) . . . . ?
N3 Ru1 N2 C6 -81.0(3) . . . . ?
N4 Ru1 N2 C6 5.2(13) . . . . ?
Ru2 Ru1 N2 C6 5.0(3) . . . . ?
C1 Ru1 N2 C21 14.8(4) . . . . ?
N1 Ru1 N2 C21 -79.2(4) . . . . ?
N3 Ru1 N2 C21 106.4(4) . . . . ?
N4 Ru1 N2 C21 -167.4(10) . . . . ?
Ru2 Ru1 N2 C21 -167.6(4) . . . . ?
C1 Ru1 N3 C7 -171.2(3) . . . . ?
N1 Ru1 N3 C7 19.7(15) . . . . ?
N4 Ru1 N3 C7 -80.3(3) . . . . ?
N2 Ru1 N3 C7 92.9(3) . . . . ?
Ru2 Ru1 N3 C7 4.8(3) . . . . ?
C1 Ru1 N3 C31 15.8(4) . . . . ?
N1 Ru1 N3 C31 -153.3(12) . . . . ?
N4 Ru1 N3 C31 106.7(4) . . . . ?
N2 Ru1 N3 C31 -80.1(4) . . . . ?
Ru2 Ru1 N3 C31 -168.2(3) . . . . ?
C1 Ru1 N4 C8 178.2(3) . . . . ?
N1 Ru1 N4 C8 -87.7(3) . . . . ?
N3 Ru1 N4 C8 86.5(3) . . . . ?
N2 Ru1 N4 C8 0.4(13) . . . . ?
Ru2 Ru1 N4 C8 0.6(3) . . . . ?
C1 Ru1 N4 C41 5.2(4) . . . . ?
N1 Ru1 N4 C41 99.3(3) . . . . ?
N3 Ru1 N4 C41 -86.5(3) . . . . ?
N2 Ru1 N4 C41 -172.6(10) . . . . ?
Ru2 Ru1 N4 C41 -172.4(3) . . . . ?
N6 Ru2 N5 C5 88.8(3) . . . . ?
N8 Ru2 N5 C5 -88.5(3) . . . . ?
N7 Ru2 N5 C5 7(2) . . . . ?
Ru1 Ru2 N5 C5 1.8(3) . . . . ?
N6 Ru2 N5 C51 -86.3(4) . . . . ?
N8 Ru2 N5 C51 96.4(4) . . . . ?
N7 Ru2 N5 C51 -168(2) . . . . ?
Ru1 Ru2 N5 C51 -173.3(4) . . . . ?
N8 Ru2 N6 C6 40(3) . . . . ?
N7 Ru2 N6 C6 93.7(4) . . . . ?
N5 Ru2 N6 C6 -82.6(4) . . . . ?
Ru1 Ru2 N6 C6 4.2(3) . . . . ?
N8 Ru2 N6 C61 -133(2) . . . . ?
N7 Ru2 N6 C61 -79.2(4) . . . . ?
N5 Ru2 N6 C61 104.5(4) . . . . ?
Ru1 Ru2 N6 C61 -168.7(4) . . . . ?
N6 Ru2 N7 C7 -82.9(3) . . . . ?
N8 Ru2 N7 C7 94.5(3) . . . . ?
N5 Ru2 N7 C7 -1(2) . . . . ?
Ru1 Ru2 N7 C7 4.1(3) . . . . ?
N6 Ru2 N7 C71 102.9(4) . . . . ?
N8 Ru2 N7 C71 -79.8(4) . . . . ?
N5 Ru2 N7 C71 -175(19) . . . . ?
Ru1 Ru2 N7 C71 -170.2(4) . . . . ?
N6 Ru2 N8 C8 -32(3) . . . . ?
N7 Ru2 N8 C8 -85.3(3) . . . . ?
N5 Ru2 N8 C8 90.9(3) . . . . ?
Ru1 Ru2 N8 C8 4.1(3) . . . . ?
N6 Ru2 N8 C81 148(2) . . . . ?
N7 Ru2 N8 C81 94.2(4) . . . . ?
N5 Ru2 N8 C81 -89.5(4) . . . . ?
Ru1 Ru2 N8 C81 -176.4(3) . . . . ?
N1 Ru1 C1 C2 -103(6) . . . . ?
N3 Ru1 C1 C2 78(6) . . . . ?
N4 Ru1 C1 C2 -12(6) . . . . ?
N2 Ru1 C1 C2 168(6) . . . . ?
Ru2 Ru1 C1 C2 19(7) . . . . ?
Ru1 C1 C2 C3 56(13) . . . . ?
C1 C2 C3 C4 1(38) . . . . ?
C2 C3 C4 Si 4(37) . . . . ?
C11 N1 C5 N5 172.5(4) . . . . ?
Ru1 N1 C5 N5 -4.4(6) . . . . ?
C51 N5 C5 N1 176.6(4) . . . . ?
Ru2 N5 C5 N1 1.1(6) . . . . ?
C21 N2 C6 N6 170.2(4) . . . . ?
Ru1 N2 C6 N6 -3.4(6) . . . . ?
C61 N6 C6 N2 171.8(4) . . . . ?
Ru2 N6 C6 N2 -1.5(6) . . . . ?
C31 N3 C7 N7 170.6(4) . . . . ?
Ru1 N3 C7 N7 -3.2(6) . . . . ?
C71 N7 C7 N3 173.4(4) . . . . ?
Ru2 N7 C7 N3 -1.6(6) . . . . ?
C41 N4 C8 N8 176.4(4) . . . . ?
Ru1 N4 C8 N8 2.6(6) . . . . ?
C81 N8 C8 N4 175.5(4) . . . . ?
Ru2 N8 C8 N4 -4.9(6) . . . . ?
C5 N1 C11 C12 128.6(5) . . . . ?
Ru1 N1 C11 C12 -54.8(6) . . . . ?
C5 N1 C11 C16 -49.7(6) . . . . ?
Ru1 N1 C11 C16 126.8(4) . . . . ?
C16 C11 C12 C13 0.0(7) . . . . ?
N1 C11 C12 C13 -178.3(4) . . . . ?
C17B O1 C13 C14 -21(2) . . . . ?
C17A O1 C13 C14 -156.6(10) . . . . ?
C17B O1 C13 C12 159(2) . . . . ?
C17A O1 C13 C12 23.3(12) . . . . ?
C11 C12 C13 C14 1.2(8) . . . . ?
C11 C12 C13 O1 -178.6(5) . . . . ?
O1 C13 C14 C15 179.1(6) . . . . ?
C12 C13 C14 C15 -0.8(9) . . . . ?
C13 C14 C15 C16 -0.9(10) . . . . ?
C12 C11 C16 C15 -1.6(8) . . . . ?
N1 C11 C16 C15 176.7(5) . . . . ?
C14 C15 C16 C11 2.0(9) . . . . ?
C13 O1 C17A C17B 146.4(17) . . . . ?
C13 O1 C17B C17A -142.1(18) . . . . ?
C6 N2 C21 C26 -48.2(6) . . . . ?
Ru1 N2 C21 C26 124.7(4) . . . . ?
C6 N2 C21 C22 129.5(4) . . . . ?
Ru1 N2 C21 C22 -57.5(5) . . . . ?
C26 C21 C22 C23 -0.5(7) . . . . ?
N2 C21 C22 C23 -178.3(4) . . . . ?
C27 O2 C23 C24 -176.2(5) . . . . ?
C27 O2 C23 C22 4.2(8) . . . . ?
C21 C22 C23 O2 179.8(4) . . . . ?
C21 C22 C23 C24 0.2(7) . . . . ?
O2 C23 C24 C25 -179.4(5) . . . . ?
C22 C23 C24 C25 0.3(8) . . . . ?
C23 C24 C25 C26 -0.5(9) . . . . ?
C22 C21 C26 C25 0.3(7) . . . . ?
N2 C21 C26 C25 178.0(4) . . . . ?
C24 C25 C26 C21 0.2(8) . . . . ?
C7 N3 C31 C36 -63.9(5) . . . . ?
Ru1 N3 C31 C36 109.6(4) . . . . ?
C7 N3 C31 C32 113.8(5) . . . . ?
Ru1 N3 C31 C32 -72.8(5) . . . . ?
C36 C31 C32 C33 0.5(7) . . . . ?
N3 C31 C32 C33 -177.2(4) . . . . ?
C37 O3 C33 C34 -172.4(6) . . . . ?
C37 O3 C33 C32 9.6(8) . . . . ?
C31 C32 C33 O3 177.9(5) . . . . ?
C31 C32 C33 C34 0.0(7) . . . . ?
O3 C33 C34 C35 -178.7(5) . . . . ?
C32 C33 C34 C35 -0.6(8) . . . . ?
C33 C34 C35 C36 0.8(9) . . . . ?
C32 C31 C36 C35 -0.2(7) . . . . ?
N3 C31 C36 C35 177.4(4) . . . . ?
C34 C35 C36 C31 -0.4(8) . . . . ?
C8 N4 C41 C46 -57.2(5) . . . . ?
Ru1 N4 C41 C46 116.4(4) . . . . ?
C8 N4 C41 C42 121.1(4) . . . . ?
Ru1 N4 C41 C42 -65.3(5) . . . . ?
C46 C41 C42 C43 0.1(7) . . . . ?
N4 C41 C42 C43 -178.1(4) . . . . ?
C47 O4 C43 C44 -175.5(6) . . . . ?
C47 O4 C43 C42 5.3(9) . . . . ?
C41 C42 C43 O4 -179.8(5) . . . . ?
C41 C42 C43 C44 1.0(8) . . . . ?
O4 C43 C44 C45 179.0(6) . . . . ?
C42 C43 C44 C45 -1.7(9) . . . . ?
C43 C44 C45 C46 1.2(10) . . . . ?
C42 C41 C46 C45 -0.6(8) . . . . ?
N4 C41 C46 C45 177.6(5) . . . . ?
C44 C45 C46 C41 -0.1(10) . . . . ?
C5 N5 C51 C56 -43.3(8) . . . . ?
Ru2 N5 C51 C56 132.1(6) . . . . ?
C5 N5 C51 C52 135.2(5) . . . . ?
Ru2 N5 C51 C52 -49.4(6) . . . . ?
C56 C51 C52 C53 -1.7(10) . . . . ?
N5 C51 C52 C53 179.7(5) . . . . ?
C57 O5 C53 C54 -8.8(13) . . . . ?
C57 O5 C53 C52 172.9(7) . . . . ?
C51 C52 C53 C54 3.4(12) . . . . ?
C51 C52 C53 O5 -178.3(6) . . . . ?
O5 C53 C54 C55 -178.5(11) . . . . ?
C52 C53 C54 C55 -0.3(17) . . . . ?
C53 C54 C55 C56 -4(2) . . . . ?
C52 C51 C56 C55 -2.6(13) . . . . ?
N5 C51 C56 C55 176.0(9) . . . . ?
C54 C55 C56 C51 5.6(19) . . . . ?
C6 N6 C61 C62 138.8(5) . . . . ?
Ru2 N6 C61 C62 -47.9(6) . . . . ?
C6 N6 C61 C66 -41.8(7) . . . . ?
Ru2 N6 C61 C66 131.5(5) . . . . ?
C66 C61 C62 C63 1.2(9) . . . . ?
N6 C61 C62 C63 -179.4(5) . . . . ?
C67B O6 C63 C64 -10(3) . . . . ?
C67A O6 C63 C64 170.7(18) . . . . ?
C67B O6 C63 C62 173(3) . . . . ?
C67A O6 C63 C62 -7(2) . . . . ?
C61 C62 C63 C64 0.1(11) . . . . ?
C61 C62 C63 O6 177.4(7) . . . . ?
O6 C63 C64 C65 -177.9(8) . . . . ?
C62 C63 C64 C65 -0.5(12) . . . . ?
C63 C64 C65 C66 -0.3(13) . . . . ?
C62 C61 C66 C65 -1.9(9) . . . . ?
N6 C61 C66 C65 178.7(6) . . . . ?
C64 C65 C66 C61 1.5(12) . . . . ?
C7 N7 C71 C76 -51.7(6) . . . . ?
Ru2 N7 C71 C76 122.8(5) . . . . ?
C7 N7 C71 C72 125.5(5) . . . . ?
Ru2 N7 C71 C72 -60.0(6) . . . . ?
C76 C71 C72 C73 0.7(8) . . . . ?
N7 C71 C72 C73 -176.6(5) . . . . ?
C77 O7 C73 C74 7.8(10) . . . . ?
C77 O7 C73 C72 -171.3(6) . . . . ?
C71 C72 C73 O7 179.4(5) . . . . ?
C71 C72 C73 C74 0.3(9) . . . . ?
O7 C73 C74 C75 -179.8(7) . . . . ?
C72 C73 C74 C75 -0.7(10) . . . . ?
C73 C74 C75 C76 0.3(11) . . . . ?
C72 C71 C76 C75 -1.1(9) . . . . ?
N7 C71 C76 C75 176.1(6) . . . . ?
C74 C75 C76 C71 0.6(11) . . . . ?
C8 N8 C81 C86 -26.3(7) . . . . ?
Ru2 N8 C81 C86 154.2(4) . . . . ?
C8 N8 C81 C82 156.7(4) . . . . ?
Ru2 N8 C81 C82 -22.8(6) . . . . ?
C86 C81 C82 C83 0.7(8) . . . . ?
N8 C81 C82 C83 177.8(5) . . . . ?
C87 O8 C83 C84 -173.4(7) . . . . ?
C87 O8 C83 C82 7.1(10) . . . . ?
C81 C82 C83 O8 -177.7(5) . . . . ?
C81 C82 C83 C84 2.9(9) . . . . ?
O8 C83 C84 C85 176.7(6) . . . . ?
C82 C83 C84 C85 -3.8(9) . . . . ?
C83 C84 C85 C86 1.3(10) . . . . ?
C84 C85 C86 C81 2.2(10) . . . . ?
C82 C81 C86 C85 -3.2(9) . . . . ?
N8 C81 C86 C85 179.8(5) . . . . ?
C3 C4 Si C93A 0(6) . . . . ?
C3 C4 Si C92B -157(6) . . . . ?
C3 C4 Si C93B 79(6) . . . . ?
C3 C4 Si C91A -123(6) . . . . ?
C3 C4 Si C91B -39(6) . . . . ?
C3 C4 Si C92A 118(6) . . . . ?
